data_7718155
loop_
_publ_author_name
'Leung, Joshua Ji-Nung'
'Bae, Dae Young'
'Moshood, Yusuff'
'Mirica, Liviu M.'

_publ_section_title
;
 C-C and C-O bond formation reactivity of nickel complexes supported by
 the pyridinophane <sup>Me</sup>N3C ligand.
;
_journal_issue 13
_journal_name_full 'Dalton transactions (Cambridge, England : 2003)'
_journal_page_first 5286
_journal_page_last 5292
_journal_paper_doi 10.1039/d5dt00135h
_journal_volume 54
_journal_year 2025
_chemical_formula_moiety 'C17 H21 Cl2 N3 Ni, C2 H3 N'
_chemical_formula_sum 'C19 H24 Cl2 N4 Ni'
_chemical_formula_weight 438.03
_space_group_crystal_system orthorhombic
_space_group_IT_number 29
_space_group_name_Hall 'P 2c -2ac'
_space_group_name_H-M_alt 'P c a 21'
_atom_sites_solution_hydrogens mixed
_atom_sites_solution_primary dual
_audit_creation_date 2024-10-09
_audit_creation_method
;
Olex2 1.5
(compiled 2024.02.16 svn.r378c4104 for OlexSys, GUI svn.r6928)
;
_audit_update_record
;
2024-11-23 deposited with the CCDC.	2025-02-26 downloaded from the CCDC.
;
_cell_angle_alpha 90
_cell_angle_beta 90
_cell_angle_gamma 90
_cell_formula_units_Z 4
_cell_length_a 15.6090(4)
_cell_length_b 8.7670(2)
_cell_length_c 14.6494(3)
_cell_measurement_reflns_used 26085
_cell_measurement_temperature 100.00
_cell_measurement_theta_max 28.31
_cell_measurement_theta_min 2.61
_cell_volume 2004.68(8)
_computing_cell_refinement 'SAINT V8.40B (?, 2016)'
_computing_data_reduction 'SAINT V8.40B (?, 2016)'
_computing_molecular_graphics 'Olex2 1.5 (Dolomanov et al., 2009)'
_computing_publication_material 'Olex2 1.5 (Dolomanov et al., 2009)'
_computing_structure_refinement 'SHELXL 2018/3 (Sheldrick, 2015)'
_computing_structure_solution 'SHELXT 2018/2 (Sheldrick, 2018)'
_diffrn_ambient_temperature 100.00
_diffrn_measured_fraction_theta_full 1.000
_diffrn_measured_fraction_theta_max 1.000
_diffrn_measurement_device_type 'Bruker APEX-II CCD'
_diffrn_measurement_method '\f and \w scans'
_diffrn_radiation_type MoK\a
_diffrn_radiation_wavelength 0.71073
_diffrn_reflns_av_R_equivalents 0.0254
_diffrn_reflns_av_unetI/netI 0.0159
_diffrn_reflns_Laue_measured_fraction_full 1.000
_diffrn_reflns_Laue_measured_fraction_max 1.000
_diffrn_reflns_limit_h_max 20
_diffrn_reflns_limit_h_min -20
_diffrn_reflns_limit_k_max 11
_diffrn_reflns_limit_k_min -11
_diffrn_reflns_limit_l_max 19
_diffrn_reflns_limit_l_min -19
_diffrn_reflns_number 33927
_diffrn_reflns_point_group_measured_fraction_full 1.000
_diffrn_reflns_point_group_measured_fraction_max 1.000
_diffrn_reflns_theta_full 25.242
_diffrn_reflns_theta_max 28.311
_diffrn_reflns_theta_min 2.323
_diffrn_source_current 1.0
_diffrn_source_power 0.05
_diffrn_source_voltage 50.0
_diffrn_standards_number 0
_exptl_absorpt_coefficient_mu 1.245
_exptl_absorpt_correction_T_max 0.7457
_exptl_absorpt_correction_T_min 0.6261
_exptl_absorpt_correction_type multi-scan
_exptl_absorpt_process_details
;
SADABS-2016/2 (Bruker,2016/2) was used for absorption correction.
wR2(int) was 0.0897 before and 0.0429 after correction.
The Ratio of minimum to maximum transmission is 0.8396.
The \l/2 correction factor is Not present.
;
_exptl_crystal_colour yellow
_exptl_crystal_colour_primary yellow
_exptl_crystal_density_diffrn 1.451
_exptl_crystal_description prism
_exptl_crystal_F_000 912
_exptl_crystal_size_max 0.838
_exptl_crystal_size_mid 0.42
_exptl_crystal_size_min 0.368
_refine_diff_density_max 0.265
_refine_diff_density_min -0.257
_refine_diff_density_rms 0.040
_refine_ls_abs_structure_details
;
 Flack x determined using 2326 quotients [(I+)-(I-)]/[(I+)+(I-)]
 (Parsons, Flack and Wagner, Acta Cryst. B69 (2013) 249-259).
;
_refine_ls_abs_structure_Flack 0.007(5)
_refine_ls_extinction_method none
_refine_ls_goodness_of_fit_ref 1.072
_refine_ls_hydrogen_treatment mixed
_refine_ls_matrix_type full
_refine_ls_number_parameters 250
_refine_ls_number_reflns 4996
_refine_ls_number_restraints 1
_refine_ls_restrained_S_all 1.072
_refine_ls_R_factor_all 0.0191
_refine_ls_R_factor_gt 0.0188
_refine_ls_shift/su_max 0.001
_refine_ls_shift/su_mean 0.000
_refine_ls_structure_factor_coef Fsqd
_refine_ls_weighting_details 'w=1/[\s^2^(Fo^2^)+(0.0233P)^2^+0.6494P] where P=(Fo^2^+2Fc^2^)/3'
_refine_ls_weighting_scheme calc
_refine_ls_wR_factor_gt 0.0475
_refine_ls_wR_factor_ref 0.0477
_reflns_Friedel_coverage 0.924
_reflns_Friedel_fraction_full 0.999
_reflns_Friedel_fraction_max 0.999
_reflns_number_gt 4939
_reflns_number_total 4996
_reflns_threshold_expression 'I > 2\s(I)'
_cod_data_source_file d5dt00135h2.cif
_cod_data_source_block mo_ed45x
_cod_depositor_comments 'Adding full bibliography for 7718154--7718158.cif.'
_cod_database_code 7718155
_shelx_shelxl_version_number 2018/3
_shelx_space_group_comment
;
The symmetry employed for this shelxl refinement is uniquely defined
by the following loop, which should always be used as a source of
symmetry information in preference to the above space-group names.
They are only intended as comments.
;
_shelx_estimated_absorpt_t_max 0.657
_shelx_estimated_absorpt_t_min 0.422
_olex2_refinement_description
;
1.a Secondary CH2 refined with riding coordinates:
 C14(H14A,H14B), C8(H8A,H8B), C15(H15A,H15B)
1.b Aromatic/amide H refined with riding coordinates:
 C4(H4), C12(H12), C11(H11), C10(H10), C3(H3)
1.c Idealised Me refined as rotating group:
 C16(H16A,H16B,H16C), C17(H17A,H17B,H17C), C18(H18A,H18B,H18C)
;
_olex2_submission_special_instructions 'No special instructions were received'

loop_
_space_group_symop_operation_xyz
'x, y, z'
'-x, -y, z+1/2'
'x+1/2, -y, z'
'-x+1/2, y, z+1/2'

loop_
_atom_site_label
_atom_site_type_symbol
_atom_site_fract_x
_atom_site_fract_y
_atom_site_fract_z
_atom_site_U_iso_or_equiv
_atom_site_adp_type
_atom_site_occupancy
_atom_site_site_symmetry_order
_atom_site_calc_flag
_atom_site_refinement_flags_posn
_atom_site_refinement_flags_adp
_atom_site_refinement_flags_occupancy
_atom_site_disorder_assembly
_atom_site_disorder_group
Ni1 Ni 0.43554(2) 0.18814(3) 0.57899(2) 0.01369(6) Uani 1 1 d . . . . .
Cl2 Cl 0.34506(3) -0.01973(6) 0.55661(3) 0.02221(11) Uani 1 1 d . . . . .
Cl1 Cl 0.45389(4) 0.15806(6) 0.73453(3) 0.02481(11) Uani 1 1 d . . . . .
N1 N 0.43076(10) 0.2412(2) 0.44683(11) 0.0126(3) Uani 1 1 d . . . . .
N2 N 0.56187(11) 0.0984(2) 0.53177(11) 0.0163(3) Uani 1 1 d . . . . .
N3 N 0.34348(10) 0.38426(18) 0.58360(13) 0.0177(3) Uani 1 1 d . . . . .
C6 C 0.47267(14) 0.5329(2) 0.55930(14) 0.0185(4) Uani 1 1 d . . . . .
C1 C 0.53186(12) 0.4213(2) 0.58445(16) 0.0179(3) Uani 1 1 d . . . . .
H1 H 0.5240(18) 0.371(3) 0.6402(18) 0.021 Uiso 1 1 d . U . . .
C16 C 0.58776(14) -0.0437(2) 0.57837(18) 0.0241(4) Uani 1 1 d . . . . .
H16A H 0.593745 -0.024423 0.643954 0.036 Uiso 1 1 calc R U . . .
H16B H 0.642656 -0.078861 0.553641 0.036 Uiso 1 1 calc R U . . .
H16C H 0.544041 -0.122241 0.568442 0.036 Uiso 1 1 calc R U . . .
C9 C 0.37255(12) 0.3416(2) 0.41759(14) 0.0154(4) Uani 1 1 d . . . . .
C14 C 0.54771(13) 0.0660(2) 0.43344(14) 0.0175(4) Uani 1 1 d . . . . .
H14A H 0.523062 -0.037508 0.426820 0.021 Uiso 1 1 calc R U . . .
H14B H 0.603478 0.067429 0.401268 0.021 Uiso 1 1 calc R U . . .
C5 C 0.48684(15) 0.6145(2) 0.47916(16) 0.0214(4) Uani 1 1 d . . . . .
H5 H 0.4411(18) 0.688(3) 0.462(2) 0.026 Uiso 1 1 d . U . . .
C13 C 0.48853(13) 0.1799(2) 0.38966(14) 0.0144(4) Uani 1 1 d . . . . .
C8 C 0.30974(13) 0.3957(3) 0.48913(15) 0.0203(4) Uani 1 1 d . . . . .
H8A H 0.294518 0.503218 0.476451 0.024 Uiso 1 1 calc R U . . .
H8B H 0.256704 0.334217 0.484482 0.024 Uiso 1 1 calc R U . . .
C4 C 0.55639(14) 0.5786(3) 0.42368(16) 0.0227(4) Uani 1 1 d . . . . .
H4 H 0.568928 0.639899 0.371920 0.027 Uiso 1 1 calc R U . . .
C12 C 0.48814(13) 0.2164(2) 0.29730(13) 0.0169(4) Uani 1 1 d . . . . .
H12 H 0.528359 0.171799 0.256600 0.020 Uiso 1 1 calc R U . . .
C11 C 0.42746(14) 0.3197(2) 0.26616(15) 0.0194(4) Uani 1 1 d . . . . .
H11 H 0.425722 0.346060 0.203289 0.023 Uiso 1 1 calc R U . . .
C10 C 0.36902(13) 0.3850(2) 0.32659(14) 0.0181(4) Uani 1 1 d . . . . .
H10 H 0.327922 0.457126 0.306034 0.022 Uiso 1 1 calc R U . . .
C17 C 0.27145(15) 0.3591(3) 0.64767(16) 0.0258(5) Uani 1 1 d . . . . .
H17A H 0.241558 0.264653 0.631437 0.039 Uiso 1 1 calc R U . . .
H17B H 0.231478 0.445108 0.643918 0.039 Uiso 1 1 calc R U . . .
H17C H 0.293656 0.351021 0.710056 0.039 Uiso 1 1 calc R U . . .
C2 C 0.59501(13) 0.3720(2) 0.52443(14) 0.0181(4) Uani 1 1 d . . . . .
N4 N 0.25035(18) 0.7096(3) 0.28338(18) 0.0416(6) Uani 1 1 d . . . . .
C3 C 0.60767(14) 0.4528(3) 0.44383(15) 0.0209(4) Uani 1 1 d . . . . .
H3 H 0.651308 0.422281 0.402480 0.025 Uiso 1 1 calc R U . . .
C15 C 0.63156(13) 0.2159(2) 0.54421(17) 0.0214(4) Uani 1 1 d . . . . .
H15A H 0.679670 0.194221 0.502122 0.026 Uiso 1 1 calc R U . . .
H15B H 0.653565 0.212137 0.607556 0.026 Uiso 1 1 calc R U . . .
C7 C 0.38908(15) 0.5296(3) 0.61008(16) 0.0225(4) Uani 1 1 d . . . . .
H7A H 0.3485(17) 0.608(3) 0.598(2) 0.027 Uiso 1 1 d . U . . .
H7B H 0.3959(18) 0.522(3) 0.675(2) 0.027 Uiso 1 1 d . U . . .
C18 C 0.27006(18) 1.0012(3) 0.30717(19) 0.0357(6) Uani 1 1 d . . . . .
H18A H 0.219681 1.054423 0.283096 0.054 Uiso 1 1 calc R U . . .
H18B H 0.321427 1.036470 0.275002 0.054 Uiso 1 1 calc R U . . .
H18C H 0.275846 1.022854 0.372514 0.054 Uiso 1 1 calc R U . . .
C19 C 0.25996(16) 0.8368(3) 0.29359(17) 0.0284(5) Uani 1 1 d . . . . .

loop_
_atom_site_aniso_label
_atom_site_aniso_U_11
_atom_site_aniso_U_22
_atom_site_aniso_U_33
_atom_site_aniso_U_23
_atom_site_aniso_U_13
_atom_site_aniso_U_12
Ni1 0.01796(11) 0.01254(10) 0.01057(10) -0.00007(10) 0.00017(10) 0.00007(8)
Cl2 0.0240(2) 0.0182(2) 0.0243(2) -0.00005(18) 0.00272(18) -0.00818(18)
Cl1 0.0431(3) 0.0198(2) 0.0115(2) 0.00109(19) 0.0007(2) 0.0017(2)
N1 0.0137(7) 0.0118(8) 0.0121(7) -0.0004(6) -0.0006(5) -0.0015(6)
N2 0.0193(8) 0.0145(8) 0.0151(9) 0.0006(6) -0.0039(6) 0.0027(6)
N3 0.0190(7) 0.0164(7) 0.0177(7) -0.0017(7) 0.0025(8) 0.0009(6)
C6 0.0242(9) 0.0122(8) 0.0193(10) -0.0037(7) -0.0027(7) -0.0024(7)
C1 0.0231(8) 0.0147(8) 0.0159(8) -0.0018(8) -0.0027(9) -0.0040(7)
C16 0.0309(10) 0.0182(9) 0.0231(9) 0.0030(10) -0.0087(11) 0.0074(7)
C9 0.0145(9) 0.0141(9) 0.0175(9) 0.0002(7) -0.0032(7) -0.0009(7)
C14 0.0206(9) 0.0179(9) 0.0141(9) -0.0029(7) -0.0004(7) 0.0041(7)
C5 0.0254(10) 0.0134(9) 0.0253(10) 0.0025(8) -0.0051(8) -0.0030(8)
C13 0.0151(9) 0.0130(9) 0.0150(8) -0.0017(7) 0.0005(7) -0.0023(7)
C8 0.0156(9) 0.0230(10) 0.0225(9) -0.0002(8) -0.0011(8) 0.0039(8)
C4 0.0266(11) 0.0201(10) 0.0214(10) 0.0045(8) -0.0027(8) -0.0095(8)
C12 0.0206(9) 0.0173(9) 0.0128(8) -0.0018(7) 0.0008(7) -0.0034(7)
C11 0.0246(10) 0.0201(10) 0.0133(9) 0.0036(7) -0.0042(7) -0.0060(8)
C10 0.0199(9) 0.0159(9) 0.0186(9) 0.0024(7) -0.0063(8) -0.0002(7)
C17 0.0241(11) 0.0274(12) 0.0258(11) -0.0007(9) 0.0104(9) 0.0021(9)
C2 0.0156(9) 0.0168(9) 0.0218(10) -0.0018(8) -0.0056(7) -0.0039(7)
N4 0.0481(14) 0.0273(11) 0.0495(15) 0.0000(10) 0.0046(12) 0.0027(10)
C3 0.0175(9) 0.0229(10) 0.0224(10) -0.0013(8) -0.0003(8) -0.0076(8)
C15 0.0155(9) 0.0217(10) 0.0271(10) -0.0008(8) -0.0046(8) 0.0010(7)
C7 0.0270(11) 0.0167(10) 0.0238(11) -0.0054(8) 0.0028(8) 0.0026(8)
C18 0.0424(15) 0.0299(12) 0.0348(13) -0.0007(11) 0.0091(11) -0.0125(10)
C19 0.0274(11) 0.0313(12) 0.0263(11) 0.0022(10) 0.0064(9) 0.0003(9)

loop_
_atom_type_symbol
_atom_type_description
_atom_type_scat_dispersion_real
_atom_type_scat_dispersion_imag
_atom_type_scat_source
C C 0.0033 0.0016 'International Tables Vol C Tables 4.2.6.8 and 6.1.1.4'
H H 0.0000 0.0000 'International Tables Vol C Tables 4.2.6.8 and 6.1.1.4'
Cl Cl 0.1484 0.1585 'International Tables Vol C Tables 4.2.6.8 and 6.1.1.4'
N N 0.0061 0.0033 'International Tables Vol C Tables 4.2.6.8 and 6.1.1.4'
Ni Ni 0.3393 1.1124 'International Tables Vol C Tables 4.2.6.8 and 6.1.1.4'

loop_
_exptl_crystal_face_index_h
_exptl_crystal_face_index_k
_exptl_crystal_face_index_l
_exptl_crystal_face_perp_dist
0.00 1.00 0.00 0.1750
0.00 1.00 -1.00 0.1820
1.00 -2.00 -3.00 0.2750
2.00 3.00 1.00 0.1690
-2.00 -3.00 -1.00 0.1910
3.00 2.00 -2.00 0.1890
0.00 1.00 2.00 0.3290
3.00 1.00 0.00 0.0990
-2.00 -1.00 -1.00 0.2000
-3.00 1.00 -1.00 0.2470
-1.00 1.00 3.00 0.3640
3.00 -1.00 1.00 0.0940
2.00 -1.00 0.00 0.0550
-2.00 -2.00 1.00 0.2190
-3.00 -1.00 1.00 0.2460
-3.00 0.00 -1.00 0.2100
-3.00 0.00 -2.00 0.2400
0.00 -1.00 5.00 0.3730

loop_
_geom_angle_atom_site_label_1
_geom_angle_atom_site_label_2
_geom_angle_atom_site_label_3
_geom_angle
_geom_angle_site_symmetry_1
_geom_angle_site_symmetry_3
_geom_angle_publ_flag
Cl1 Ni1 Cl2 97.16(2) . . ?
N1 Ni1 Cl2 91.33(5) . . ?
N1 Ni1 Cl1 171.51(5) . . ?
N1 Ni1 N2 79.30(6) . . ?
N1 Ni1 N3 79.98(7) . . ?
N2 Ni1 Cl2 102.49(5) . . ?
N2 Ni1 Cl1 98.96(5) . . ?
N2 Ni1 N3 147.74(6) . . ?
N3 Ni1 Cl2 102.46(4) . . ?
N3 Ni1 Cl1 97.89(5) . . ?
C9 N1 Ni1 119.41(14) . . ?
C9 N1 C13 121.37(17) . . ?
C13 N1 Ni1 119.16(14) . . ?
C16 N2 Ni1 113.30(13) . . ?
C16 N2 C14 109.11(17) . . ?
C16 N2 C15 108.83(16) . . ?
C14 N2 Ni1 103.68(12) . . ?
C14 N2 C15 110.81(17) . . ?
C15 N2 Ni1 111.02(13) . . ?
C8 N3 Ni1 104.54(12) . . ?
C8 N3 C7 110.49(17) . . ?
C17 N3 Ni1 113.05(13) . . ?
C17 N3 C8 109.37(17) . . ?
C17 N3 C7 108.69(17) . . ?
C7 N3 Ni1 110.65(12) . . ?
C1 C6 C7 115.52(19) . . ?
C5 C6 C1 118.6(2) . . ?
C5 C6 C7 124.4(2) . . ?
C6 C1 H1 118.4(17) . . ?
C2 C1 C6 121.4(2) . . ?
C2 C1 H1 119.8(17) . . ?
N2 C16 H16A 109.5 . . ?
N2 C16 H16B 109.5 . . ?
N2 C16 H16C 109.5 . . ?
H16A C16 H16B 109.5 . . ?
H16A C16 H16C 109.5 . . ?
H16B C16 H16C 109.5 . . ?
N1 C9 C8 115.18(18) . . ?
N1 C9 C10 121.05(19) . . ?
C10 C9 C8 123.69(18) . . ?
N2 C14 H14A 109.2 . . ?
N2 C14 H14B 109.2 . . ?
N2 C14 C13 112.19(16) . . ?
H14A C14 H14B 107.9 . . ?
C13 C14 H14A 109.2 . . ?
C13 C14 H14B 109.2 . . ?
C6 C5 H5 115.5(18) . . ?
C4 C5 C6 120.0(2) . . ?
C4 C5 H5 124.2(18) . . ?
N1 C13 C14 114.35(17) . . ?
N1 C13 C12 120.79(19) . . ?
C12 C13 C14 124.77(18) . . ?
N3 C8 C9 113.28(16) . . ?
N3 C8 H8A 108.9 . . ?
N3 C8 H8B 108.9 . . ?
C9 C8 H8A 108.9 . . ?
C9 C8 H8B 108.9 . . ?
H8A C8 H8B 107.7 . . ?
C5 C4 H4 119.9 . . ?
C5 C4 C3 120.2(2) . . ?
C3 C4 H4 119.9 . . ?
C13 C12 H12 120.9 . . ?
C11 C12 C13 118.23(19) . . ?
C11 C12 H12 120.9 . . ?
C12 C11 H11 119.8 . . ?
C12 C11 C10 120.38(19) . . ?
C10 C11 H11 119.8 . . ?
C9 C10 C11 118.15(19) . . ?
C9 C10 H10 120.9 . . ?
C11 C10 H10 120.9 . . ?
N3 C17 H17A 109.5 . . ?
N3 C17 H17B 109.5 . . ?
N3 C17 H17C 109.5 . . ?
H17A C17 H17B 109.5 . . ?
H17A C17 H17C 109.5 . . ?
H17B C17 H17C 109.5 . . ?
C1 C2 C3 118.7(2) . . ?
C1 C2 C15 115.34(19) . . ?
C3 C2 C15 124.8(2) . . ?
C4 C3 H3 120.0 . . ?
C2 C3 C4 120.0(2) . . ?
C2 C3 H3 120.0 . . ?
N2 C15 C2 108.84(16) . . ?
N2 C15 H15A 109.9 . . ?
N2 C15 H15B 109.9 . . ?
C2 C15 H15A 109.9 . . ?
C2 C15 H15B 109.9 . . ?
H15A C15 H15B 108.3 . . ?
N3 C7 H7A 104.2(17) . . ?
N3 C7 H7B 104.4(17) . . ?
C6 C7 N3 107.36(16) . . ?
C6 C7 H7A 118.0(17) . . ?
C6 C7 H7B 113.3(17) . . ?
H7A C7 H7B 108(2) . . ?
H18A C18 H18B 109.5 . . ?
H18A C18 H18C 109.5 . . ?
H18B C18 H18C 109.5 . . ?
C19 C18 H18A 109.5 . . ?
C19 C18 H18B 109.5 . . ?
C19 C18 H18C 109.5 . . ?
N4 C19 C18 178.6(3) . . ?

loop_
_geom_bond_atom_site_label_1
_geom_bond_atom_site_label_2
_geom_bond_distance
_geom_bond_site_symmetry_2
_geom_bond_publ_flag
Ni1 Cl2 2.3288(5) . ?
Ni1 Cl1 2.3115(6) . ?
Ni1 N1 1.9926(17) . ?
Ni1 N2 2.2329(17) . ?
Ni1 N3 2.2418(16) . ?
N1 C9 1.336(3) . ?
N1 C13 1.343(3) . ?
N2 C16 1.477(3) . ?
N2 C14 1.485(2) . ?
N2 C15 1.509(3) . ?
N3 C8 1.484(3) . ?
N3 C17 1.481(3) . ?
N3 C7 1.510(3) . ?
C6 C1 1.395(3) . ?
C6 C5 1.393(3) . ?
C6 C7 1.502(3) . ?
C1 H1 0.94(3) . ?
C1 C2 1.390(3) . ?
C16 H16A 0.9800 . ?
C16 H16B 0.9800 . ?
C16 H16C 0.9800 . ?
C9 C8 1.511(3) . ?
C9 C10 1.387(3) . ?
C14 H14A 0.9900 . ?
C14 H14B 0.9900 . ?
C14 C13 1.504(3) . ?
C5 H5 0.99(3) . ?
C5 C4 1.392(3) . ?
C13 C12 1.390(3) . ?
C8 H8A 0.9900 . ?
C8 H8B 0.9900 . ?
C4 H4 0.9500 . ?
C4 C3 1.394(3) . ?
C12 H12 0.9500 . ?
C12 C11 1.388(3) . ?
C11 H11 0.9500 . ?
C11 C10 1.394(3) . ?
C10 H10 0.9500 . ?
C17 H17A 0.9800 . ?
C17 H17B 0.9800 . ?
C17 H17C 0.9800 . ?
C2 C3 1.391(3) . ?
C2 C15 1.511(3) . ?
N4 C19 1.136(3) . ?
C3 H3 0.9500 . ?
C15 H15A 0.9900 . ?
C15 H15B 0.9900 . ?
C7 H7A 0.95(3) . ?
C7 H7B 0.97(3) . ?
C18 H18A 0.9800 . ?
C18 H18B 0.9800 . ?
C18 H18C 0.9800 . ?
C18 C19 1.463(3) . ?

loop_
_geom_torsion_atom_site_label_1
_geom_torsion_atom_site_label_2
_geom_torsion_atom_site_label_3
_geom_torsion_atom_site_label_4
_geom_torsion
_geom_torsion_site_symmetry_1
_geom_torsion_site_symmetry_2
_geom_torsion_site_symmetry_3
_geom_torsion_site_symmetry_4
_geom_torsion_publ_flag
Ni1 N1 C9 C8 -5.1(2) . . . . ?
Ni1 N1 C9 C10 177.98(15) . . . . ?
Ni1 N1 C13 C14 4.4(2) . . . . ?
Ni1 N1 C13 C12 -178.85(14) . . . . ?
Ni1 N2 C14 C13 35.37(19) . . . . ?
Ni1 N2 C15 C2 -36.6(2) . . . . ?
Ni1 N3 C8 C9 -29.2(2) . . . . ?
Ni1 N3 C7 C6 42.2(2) . . . . ?
N1 C9 C8 N3 25.0(3) . . . . ?
N1 C9 C10 C11 0.6(3) . . . . ?
N1 C13 C12 C11 1.1(3) . . . . ?
N2 C14 C13 N1 -29.1(2) . . . . ?
N2 C14 C13 C12 154.29(19) . . . . ?
C6 C1 C2 C3 10.4(3) . . . . ?
C6 C1 C2 C15 -157.54(18) . . . . ?
C6 C5 C4 C3 5.5(3) . . . . ?
C1 C6 C5 C4 3.3(3) . . . . ?
C1 C6 C7 N3 -66.7(2) . . . . ?
C1 C2 C3 C4 -1.3(3) . . . . ?
C1 C2 C15 N2 65.0(2) . . . . ?
C16 N2 C14 C13 156.39(17) . . . . ?
C16 N2 C15 C2 -161.99(18) . . . . ?
C9 N1 C13 C14 -178.45(17) . . . . ?
C9 N1 C13 C12 -1.6(3) . . . . ?
C14 N2 C15 C2 78.0(2) . . . . ?
C14 C13 C12 C11 177.53(19) . . . . ?
C5 C6 C1 C2 -11.5(3) . . . . ?
C5 C6 C7 N3 99.0(2) . . . . ?
C5 C4 C3 C2 -6.6(3) . . . . ?
C13 N1 C9 C8 177.69(17) . . . . ?
C13 N1 C9 C10 0.8(3) . . . . ?
C13 C12 C11 C10 0.3(3) . . . . ?
C8 N3 C7 C6 -73.1(2) . . . . ?
C8 C9 C10 C11 -176.03(19) . . . . ?
C12 C11 C10 C9 -1.1(3) . . . . ?
C10 C9 C8 N3 -158.14(19) . . . . ?
C17 N3 C8 C9 -150.50(18) . . . . ?
C17 N3 C7 C6 166.85(18) . . . . ?
C3 C2 C15 N2 -102.1(2) . . . . ?
C15 N2 C14 C13 -83.8(2) . . . . ?
C15 C2 C3 C4 165.5(2) . . . . ?
C7 N3 C8 C9 89.9(2) . . . . ?
C7 C6 C1 C2 155.14(19) . . . . ?
C7 C6 C5 C4 -162.0(2) . . . . ?
